data_7705555
loop_
_publ_author_name
'R\"osch, Andreas'
'Herzog, Christoph M.'
'Schreiner, Simon H. F.'
'G\"orls, Helmar'
'Kretschmer, Robert'

_publ_section_title
;
 Ditopic bis(<i>N</i>,<i>N</i>',<i>N</i>'-substituted 1,2-ethanediamine)
 ligands: synthesis and coordination chemistry.
;
_journal_issue 39
_journal_name_full 'Dalton transactions (Cambridge, England : 2003)'
_journal_page_first 13818
_journal_page_last 13828
_journal_paper_doi 10.1039/d0dt03124k
_journal_volume 49
_journal_year 2020
_chemical_formula_moiety 'C28 H48 Al2 N4'
_chemical_formula_sum 'C28 H48 Al2 N4'
_chemical_formula_weight 494.66
_space_group_crystal_system monoclinic
_space_group_IT_number 14
_space_group_name_Hall '-P 2ybc'
_space_group_name_H-M_alt 'P 1 21/c 1'
_atom_sites_solution_hydrogens geom
_audit_creation_method SHELXL-2018/3
_audit_update_record
;
2020-08-31 deposited with the CCDC.	2020-09-24 downloaded from the CCDC.
;
_cell_angle_alpha 90
_cell_angle_beta 107.433(4)
_cell_angle_gamma 90
_cell_formula_units_Z 2
_cell_length_a 9.4698(3)
_cell_length_b 12.9516(5)
_cell_length_c 12.8812(4)
_cell_measurement_reflns_used 7451
_cell_measurement_temperature 123(2)
_cell_measurement_theta_max 66.616
_cell_measurement_theta_min 4.961
_cell_volume 1507.30(9)
_computing_cell_refinement 'CrysAlisPro 1.171.38.43 (Rigaku OD, 2015)'
_computing_data_collection 'CrysAlisPro 1.171.38.43 (Rigaku OD, 2015)'
_computing_data_reduction 'CrysAlisPro 1.171.38.43 (Rigaku OD, 2015)'
_computing_molecular_graphics SHELXTL/PC
_computing_publication_material 'SHELXL-2018/3 (Sheldrick, 2018)'
_computing_structure_refinement 'SHELXL-2018/3 (Sheldrick, 2018)'
_computing_structure_solution 'SHELXT 2014/5 (Sheldrick, 2014)'
_diffrn_ambient_temperature 123(2)
_diffrn_measured_fraction_theta_full 0.995
_diffrn_measured_fraction_theta_max 0.994
_diffrn_measurement_device_type 'Xcalibur, AtlasS2, Gemini ultra'
_diffrn_measurement_method '\w scans'
_diffrn_radiation_type CuK\a
_diffrn_radiation_wavelength 1.54184
_diffrn_reflns_av_R_equivalents 0.0262
_diffrn_reflns_av_unetI/netI 0.0275
_diffrn_reflns_Laue_measured_fraction_full 0.995
_diffrn_reflns_Laue_measured_fraction_max 0.994
_diffrn_reflns_limit_h_max 11
_diffrn_reflns_limit_h_min -11
_diffrn_reflns_limit_k_max 15
_diffrn_reflns_limit_k_min -14
_diffrn_reflns_limit_l_max 8
_diffrn_reflns_limit_l_min -15
_diffrn_reflns_number 7451
_diffrn_reflns_point_group_measured_fraction_full 0.995
_diffrn_reflns_point_group_measured_fraction_max 0.994
_diffrn_reflns_theta_full 66.616
_diffrn_reflns_theta_max 66.616
_diffrn_reflns_theta_min 4.961
_diffrn_source 'micro-focus sealed X-ray tube'
_exptl_absorpt_coefficient_mu 1.019
_exptl_absorpt_correction_T_max 0.922
_exptl_absorpt_correction_T_min 0.840
_exptl_absorpt_correction_type analytical
_exptl_absorpt_process_details
; 
CrysAlisPro 1.171.38.43 (Rigaku Oxford Diffraction, 2015) 
Numerical absorption correction based on gaussian integration over 
   a multifaceted crystal model 
Empirical absorption correction using spherical harmonics, 
 implemented in SCALE3 ABSPACK scaling algorithm. 
;
_exptl_crystal_colour colourless
_exptl_crystal_density_diffrn 1.090
_exptl_crystal_density_method 'not measured'
_exptl_crystal_description prism
_exptl_crystal_F_000 540
_exptl_crystal_size_max 0.110
_exptl_crystal_size_mid 0.102
_exptl_crystal_size_min 0.088
_refine_diff_density_max 0.226
_refine_diff_density_min -0.242
_refine_diff_density_rms 0.041
_refine_ls_extinction_method none
_refine_ls_goodness_of_fit_ref 1.146
_refine_ls_hydrogen_treatment constr
_refine_ls_matrix_type full
_refine_ls_number_parameters 217
_refine_ls_number_reflns 2659
_refine_ls_number_restraints 6
_refine_ls_restrained_S_all 1.146
_refine_ls_R_factor_all 0.0494
_refine_ls_R_factor_gt 0.0460
_refine_ls_shift/su_max 0.023
_refine_ls_shift/su_mean 0.000
_refine_ls_structure_factor_coef Fsqd
_refine_ls_weighting_details 'w=1/[\s^2^(Fo^2^)+(0.0393P)^2^+0.9256P] where P=(Fo^2^+2Fc^2^)/3'
_refine_ls_weighting_scheme calc
_refine_ls_wR_factor_gt 0.1119
_refine_ls_wR_factor_ref 0.1144
_reflns_Friedel_coverage 0.000
_reflns_number_gt 2496
_reflns_number_total 2659
_reflns_threshold_expression 'I > 2\s(I)'
_cod_data_source_file d0dt03124k2.cif
_cod_data_source_block FO7260_2bAlMe2
_cod_depositor_comments 'Adding full bibliography for 7705549--7705563.cif.'
_cod_original_sg_symbol_H-M 'P 21/c'
_cod_database_code 7705555
_shelx_shelxl_version_number 2018/3
_shelx_space_group_comment
; 
The symmetry employed for this shelxl refinement is uniquely defined 
by the following loop, which should always be used as a source of 
symmetry information in preference to the above space-group names. 
They are only intended as comments. 
;
_shelx_estimated_absorpt_t_min 0.896
_shelx_estimated_absorpt_t_max 0.916

loop_
_space_group_symop_operation_xyz
'x, y, z'
'-x, y+1/2, -z+1/2'
'-x, -y, -z'
'x, -y-1/2, z-1/2'

loop_
_atom_site_label
_atom_site_type_symbol
_atom_site_fract_x
_atom_site_fract_y
_atom_site_fract_z
_atom_site_U_iso_or_equiv
_atom_site_adp_type
_atom_site_occupancy
_atom_site_site_symmetry_order
_atom_site_calc_flag
_atom_site_refinement_flags_posn
_atom_site_refinement_flags_adp
_atom_site_refinement_flags_occupancy
_atom_site_disorder_assembly
_atom_site_disorder_group
Al1 Al 0.63354(6) 0.83194(4) 0.38143(4) 0.02663(17) Uani 1 1 d . . . . .
N1 N 0.78140(17) 0.74470(13) 0.45627(12) 0.0280(4) Uani 1 1 d . . . . .
C1 C 0.8528(2) 0.66411(15) 0.41583(14) 0.0284(4) Uani 1 1 d . . . . .
C2 C 0.9819(2) 0.68556(17) 0.38661(16) 0.0359(5) Uani 1 1 d . . . . .
C3 C 1.0497(2) 0.6063(2) 0.34582(17) 0.0451(6) Uani 1 1 d . . . . .
H3A H 1.136130 0.620515 0.325394 0.054 Uiso 1 1 calc R U . . .
C4 C 0.9930(3) 0.5083(2) 0.33485(16) 0.0477(6) Uani 1 1 d . . . . .
H4A H 1.040055 0.455113 0.306528 0.057 Uiso 1 1 calc R U . . .
C5 C 0.8681(3) 0.48628(18) 0.36473(16) 0.0430(6) Uani 1 1 d . . . . .
H5A H 0.830116 0.417880 0.357182 0.052 Uiso 1 1 calc R U . . .
C6 C 0.7965(2) 0.56346(16) 0.40602(15) 0.0331(4) Uani 1 1 d . . . . .
C7 C 1.0479(3) 0.7920(2) 0.4006(2) 0.0506(6) Uani 1 1 d . . . . .
H7A H 1.119102 0.797713 0.359205 0.076 Uiso 1 1 calc R U . . .
H7B H 1.098405 0.804582 0.477840 0.076 Uiso 1 1 calc R U . . .
H7C H 0.969097 0.843197 0.373850 0.076 Uiso 1 1 calc R U . . .
C8 C 0.6637(2) 0.53736(18) 0.44211(19) 0.0429(5) Uani 1 1 d . . . . .
H8A H 0.580111 0.580986 0.403044 0.064 Uiso 1 1 calc R U . . .
H8B H 0.686806 0.549492 0.520522 0.064 Uiso 1 1 calc R U . . .
H8C H 0.637660 0.464599 0.426265 0.064 Uiso 1 1 calc R U . . .
C9 C 0.8353(3) 0.76105(19) 0.57316(16) 0.0431(6) Uani 1 1 d . . . . .
H9A H 0.944627 0.755835 0.599372 0.052 Uiso 0.572(5) 1 calc R U P A 1
H9B H 0.793127 0.708955 0.611672 0.052 Uiso 0.572(5) 1 calc R U P A 1
H9C H 0.927132 0.802795 0.592428 0.052 Uiso 0.428(5) 1 calc R U P A 2
H9D H 0.856825 0.694119 0.611815 0.052 Uiso 0.428(5) 1 calc R U P A 2
N2 N 0.6242(8) 0.8822(7) 0.5278(8) 0.0331(14) Uani 0.572(5) 1 d . U P A 1
C10 C 0.7845(5) 0.8712(4) 0.5933(3) 0.0431(12) Uani 0.572(5) 1 d . . P A 1
H10A H 0.796188 0.881161 0.671647 0.052 Uiso 0.572(5) 1 calc R U P A 1
H10B H 0.845099 0.923691 0.570387 0.052 Uiso 0.572(5) 1 calc R U P A 1
C11 C 0.5787(8) 0.9897(6) 0.5362(6) 0.0405(14) Uani 0.572(5) 1 d . . P A 1
H11A H 0.647760 1.036689 0.514874 0.049 Uiso 0.572(5) 1 calc R U P A 1
H11B H 0.584913 1.004853 0.612740 0.049 Uiso 0.572(5) 1 calc R U P A 1
C12 C 0.5349(5) 0.8089(4) 0.5734(4) 0.0563(14) Uani 0.572(5) 1 d . . P A 1
H12A H 0.546257 0.827028 0.649359 0.084 Uiso 0.572(5) 1 calc R U P A 1
H12B H 0.569924 0.738209 0.569812 0.084 Uiso 0.572(5) 1 calc R U P A 1
H12C H 0.430314 0.813814 0.530843 0.084 Uiso 0.572(5) 1 calc R U P A 1
C14 C 0.6775(9) 0.9306(6) 0.2822(6) 0.0421(16) Uani 0.572(5) 1 d . . P A 1
H14A H 0.768979 0.967642 0.319352 0.063 Uiso 0.572(5) 1 calc R U P A 1
H14B H 0.595828 0.980065 0.258203 0.063 Uiso 0.572(5) 1 calc R U P A 1
H14C H 0.689976 0.894112 0.218894 0.063 Uiso 0.572(5) 1 calc R U P A 1
C13 C 0.4288(6) 0.7767(5) 0.3341(6) 0.0458(13) Uani 0.572(5) 1 d . . P A 1
H13A H 0.422581 0.719992 0.282564 0.069 Uiso 0.572(5) 1 calc R U P A 1
H13B H 0.359991 0.831638 0.298883 0.069 Uiso 0.572(5) 1 calc R U P A 1
H13C H 0.402721 0.751096 0.397617 0.069 Uiso 0.572(5) 1 calc R U P A 1
N2A N 0.6648(11) 0.9057(9) 0.5268(11) 0.0308(15) Uani 0.428(5) 1 d . U P A 2
C10A C 0.7094(7) 0.8197(5) 0.6052(4) 0.0374(14) Uani 0.428(5) 1 d . . P A 2
H10C H 0.624540 0.773175 0.599932 0.045 Uiso 0.428(5) 1 calc R U P A 2
H10D H 0.746418 0.846338 0.680559 0.045 Uiso 0.428(5) 1 calc R U P A 2
C11A C 0.5320(9) 0.9590(7) 0.5430(8) 0.0326(17) Uani 0.428(5) 1 d . . P A 2
H11C H 0.560476 0.991736 0.615829 0.039 Uiso 0.428(5) 1 calc R U P A 2
H11D H 0.454693 0.906907 0.541064 0.039 Uiso 0.428(5) 1 calc R U P A 2
C12A C 0.7880(5) 0.9811(4) 0.5443(4) 0.0382(13) Uani 0.428(5) 1 d . . P A 2
H12D H 0.808237 1.011951 0.616807 0.057 Uiso 0.428(5) 1 calc R U P A 2
H12E H 0.760004 1.035493 0.489008 0.057 Uiso 0.428(5) 1 calc R U P A 2
H12F H 0.876845 0.945737 0.538714 0.057 Uiso 0.428(5) 1 calc R U P A 2
C13A C 0.6920(13) 0.9609(8) 0.3152(8) 0.0379(19) Uani 0.428(5) 1 d . . P A 2
H13D H 0.773634 0.995355 0.369353 0.057 Uiso 0.428(5) 1 calc R U P A 2
H13E H 0.606996 1.007697 0.292399 0.057 Uiso 0.428(5) 1 calc R U P A 2
H13F H 0.723577 0.941883 0.251971 0.057 Uiso 0.428(5) 1 calc R U P A 2
C14A C 0.4473(9) 0.7715(7) 0.2893(7) 0.0454(18) Uani 0.428(5) 1 d . . P A 2
H14D H 0.469034 0.709267 0.253676 0.068 Uiso 0.428(5) 1 calc R U P A 2
H14E H 0.396049 0.821795 0.233982 0.068 Uiso 0.428(5) 1 calc R U P A 2
H14F H 0.384088 0.753463 0.334519 0.068 Uiso 0.428(5) 1 calc R U P A 2

loop_
_atom_site_aniso_label
_atom_site_aniso_U_11
_atom_site_aniso_U_22
_atom_site_aniso_U_33
_atom_site_aniso_U_23
_atom_site_aniso_U_13
_atom_site_aniso_U_12
Al1 0.0240(3) 0.0321(3) 0.0244(3) -0.0005(2) 0.0081(2) 0.0073(2)
N1 0.0274(8) 0.0331(9) 0.0243(7) -0.0018(6) 0.0090(6) 0.0082(7)
C1 0.0294(9) 0.0346(10) 0.0206(8) 0.0018(7) 0.0064(7) 0.0122(8)
C2 0.0310(10) 0.0472(12) 0.0304(10) 0.0062(9) 0.0107(8) 0.0157(9)
C3 0.0391(11) 0.0655(16) 0.0334(11) 0.0072(10) 0.0148(9) 0.0265(11)
C4 0.0554(14) 0.0577(15) 0.0288(10) -0.0027(10) 0.0107(10) 0.0342(12)
C5 0.0552(14) 0.0365(12) 0.0286(10) -0.0039(9) -0.0006(9) 0.0176(10)
C6 0.0360(10) 0.0359(11) 0.0234(9) 0.0004(8) 0.0029(8) 0.0099(9)
C7 0.0348(11) 0.0562(15) 0.0667(15) 0.0111(12) 0.0242(11) 0.0069(11)
C8 0.0404(12) 0.0372(12) 0.0473(12) 0.0010(10) 0.0074(10) -0.0004(10)
C9 0.0481(12) 0.0498(13) 0.0275(10) -0.0025(9) 0.0052(9) 0.0260(11)
N2 0.033(4) 0.040(4) 0.0281(12) 0.002(2) 0.012(3) 0.016(2)
C10 0.048(3) 0.048(3) 0.0268(18) -0.0067(17) 0.0017(17) 0.022(2)
C11 0.049(4) 0.043(4) 0.031(2) -0.002(2) 0.014(3) 0.021(3)
C12 0.072(3) 0.052(3) 0.065(3) 0.026(2) 0.052(3) 0.028(2)
C14 0.039(3) 0.052(5) 0.040(4) 0.011(3) 0.018(3) 0.014(3)
C13 0.026(2) 0.049(3) 0.059(4) -0.006(3) 0.007(3) 0.0004(18)
N2A 0.030(4) 0.037(4) 0.0273(14) 0.000(3) 0.012(3) 0.011(3)
C10A 0.049(3) 0.042(3) 0.024(2) 0.004(2) 0.015(2) 0.018(3)
C11A 0.038(4) 0.037(5) 0.030(3) 0.001(3) 0.021(3) 0.014(3)
C12A 0.034(3) 0.040(3) 0.039(3) -0.008(2) 0.009(2) -0.003(2)
C13A 0.049(4) 0.039(5) 0.033(5) 0.004(3) 0.022(4) 0.014(4)
C14A 0.038(4) 0.051(4) 0.042(4) -0.009(4) 0.004(3) 0.009(3)

loop_
_atom_type_symbol
_atom_type_description
_atom_type_scat_dispersion_real
_atom_type_scat_dispersion_imag
_atom_type_scat_source
C C 0.0181 0.0091 'International Tables Vol C Tables 4.2.6.8 and 6.1.1.4'
H H 0.0000 0.0000 'International Tables Vol C Tables 4.2.6.8 and 6.1.1.4'
Al Al 0.2130 0.2455 'International Tables Vol C Tables 4.2.6.8 and 6.1.1.4'
N N 0.0311 0.0180 'International Tables Vol C Tables 4.2.6.8 and 6.1.1.4'

loop_
_geom_angle_atom_site_label_1
_geom_angle_atom_site_label_2
_geom_angle_atom_site_label_3
_geom_angle
_geom_angle_site_symmetry_1
_geom_angle_site_symmetry_3
_geom_angle_publ_flag
N1 Al1 C14 118.2(3) . . ?
N1 Al1 C14A 118.5(3) . . ?
N1 Al1 C13 117.5(2) . . ?
C14 Al1 C13 114.7(3) . . ?
N1 Al1 N2 87.0(3) . . ?
C14 Al1 N2 118.7(3) . . ?
C13 Al1 N2 95.2(3) . . ?
N1 Al1 C13A 117.9(3) . . ?
C14A Al1 C13A 112.5(4) . . ?
N1 Al1 N2A 85.9(4) . . ?
C14A Al1 N2A 126.6(4) . . ?
C13A Al1 N2A 91.0(4) . . ?
C1 N1 C9 115.32(15) . . ?
C1 N1 Al1 129.12(12) . . ?
C9 N1 Al1 115.55(12) . . ?
C6 C1 C2 119.75(18) . . ?
C6 C1 N1 120.41(17) . . ?
C2 C1 N1 119.83(18) . . ?
C3 C2 C1 119.3(2) . . ?
C3 C2 C7 119.9(2) . . ?
C1 C2 C7 120.76(18) . . ?
C4 C3 C2 120.8(2) . . ?
C4 C3 H3A 119.6 . . ?
C2 C3 H3A 119.6 . . ?
C3 C4 C5 120.3(2) . . ?
C3 C4 H4A 119.8 . . ?
C5 C4 H4A 119.8 . . ?
C4 C5 C6 120.8(2) . . ?
C4 C5 H5A 119.6 . . ?
C6 C5 H5A 119.6 . . ?
C5 C6 C1 119.0(2) . . ?
C5 C6 C8 120.1(2) . . ?
C1 C6 C8 120.82(18) . . ?
C2 C7 H7A 109.5 . . ?
C2 C7 H7B 109.5 . . ?
H7A C7 H7B 109.5 . . ?
C2 C7 H7C 109.5 . . ?
H7A C7 H7C 109.5 . . ?
H7B C7 H7C 109.5 . . ?
C6 C8 H8A 109.5 . . ?
C6 C8 H8B 109.5 . . ?
H8A C8 H8B 109.5 . . ?
C6 C8 H8C 109.5 . . ?
H8A C8 H8C 109.5 . . ?
H8B C8 H8C 109.5 . . ?
N1 C9 C10 106.1(2) . . ?
N1 C9 C10A 106.5(2) . . ?
N1 C9 H9A 110.5 . . ?
C10 C9 H9A 110.5 . . ?
N1 C9 H9B 110.5 . . ?
C10 C9 H9B 110.5 . . ?
H9A C9 H9B 108.7 . . ?
N1 C9 H9C 110.4 . . ?
C10A C9 H9C 110.4 . . ?
N1 C9 H9D 110.4 . . ?
C10A C9 H9D 110.4 . . ?
H9C C9 H9D 108.6 . . ?
C11 N2 C12 110.9(6) . . ?
C11 N2 C10 108.4(6) . . ?
C12 N2 C10 108.2(7) . . ?
C11 N2 Al1 117.9(6) . . ?
C12 N2 Al1 110.4(5) . . ?
C10 N2 Al1 100.0(5) . . ?
N2 C10 C9 107.7(5) . . ?
N2 C10 H10A 110.2 . . ?
C9 C10 H10A 110.2 . . ?
N2 C10 H10B 110.2 . . ?
C9 C10 H10B 110.2 . . ?
H10A C10 H10B 108.5 . . ?
N2 C11 C11 112.0(8) . 3_676 ?
N2 C11 H11A 109.2 . . ?
C11 C11 H11A 109.2 3_676 . ?
N2 C11 H11B 109.2 . . ?
C11 C11 H11B 109.2 3_676 . ?
H11A C11 H11B 107.9 . . ?
N2 C12 H12A 109.5 . . ?
N2 C12 H12B 109.5 . . ?
H12A C12 H12B 109.5 . . ?
N2 C12 H12C 109.5 . . ?
H12A C12 H12C 109.5 . . ?
H12B C12 H12C 109.5 . . ?
Al1 C14 H14A 109.5 . . ?
Al1 C14 H14B 109.5 . . ?
H14A C14 H14B 109.5 . . ?
Al1 C14 H14C 109.5 . . ?
H14A C14 H14C 109.5 . . ?
H14B C14 H14C 109.5 . . ?
Al1 C13 H13A 109.5 . . ?
Al1 C13 H13B 109.5 . . ?
H13A C13 H13B 109.5 . . ?
Al1 C13 H13C 109.5 . . ?
H13A C13 H13C 109.5 . . ?
H13B C13 H13C 109.5 . . ?
C10A N2A C12A 110.0(9) . . ?
C10A N2A C11A 109.3(8) . . ?
C12A N2A C11A 109.1(9) . . ?
C10A N2A Al1 102.0(7) . . ?
C12A N2A Al1 109.8(7) . . ?
C11A N2A Al1 116.4(8) . . ?
N2A C10A C9 105.6(6) . . ?
N2A C10A H10C 110.6 . . ?
C9 C10A H10C 110.6 . . ?
N2A C10A H10D 110.6 . . ?
C9 C10A H10D 110.6 . . ?
H10C C10A H10D 108.8 . . ?
N2A C11A C11A 112.7(9) . 3_676 ?
N2A C11A H11C 109.1 . . ?
C11A C11A H11C 109.1 3_676 . ?
N2A C11A H11D 109.1 . . ?
C11A C11A H11D 109.1 3_676 . ?
H11C C11A H11D 107.8 . . ?
N2A C12A H12D 109.5 . . ?
N2A C12A H12E 109.5 . . ?
H12D C12A H12E 109.5 . . ?
N2A C12A H12F 109.5 . . ?
H12D C12A H12F 109.5 . . ?
H12E C12A H12F 109.5 . . ?
Al1 C13A H13D 109.5 . . ?
Al1 C13A H13E 109.5 . . ?
H13D C13A H13E 109.5 . . ?
Al1 C13A H13F 109.5 . . ?
H13D C13A H13F 109.5 . . ?
H13E C13A H13F 109.5 . . ?
Al1 C14A H14D 109.5 . . ?
Al1 C14A H14E 109.5 . . ?
H14D C14A H14E 109.5 . . ?
Al1 C14A H14F 109.5 . . ?
H14D C14A H14F 109.5 . . ?
H14E C14A H14F 109.5 . . ?

loop_
_geom_bond_atom_site_label_1
_geom_bond_atom_site_label_2
_geom_bond_distance
_geom_bond_site_symmetry_2
_geom_bond_publ_flag
Al1 N1 1.8324(16) . ?
Al1 C14 1.939(9) . ?
Al1 C14A 1.969(9) . ?
Al1 C13 1.984(6) . ?
Al1 N2 2.021(10) . ?
Al1 C13A 2.026(12) . ?
Al1 N2A 2.043(14) . ?
N1 C1 1.424(2) . ?
N1 C9 1.453(2) . ?
C1 C6 1.400(3) . ?
C1 C2 1.410(3) . ?
C2 C3 1.394(3) . ?
C2 C7 1.502(3) . ?
C3 C4 1.369(4) . ?
C3 H3A 0.9500 . ?
C4 C5 1.379(4) . ?
C4 H4A 0.9500 . ?
C5 C6 1.399(3) . ?
C5 H5A 0.9500 . ?
C6 C8 1.504(3) . ?
C7 H7A 0.9800 . ?
C7 H7B 0.9800 . ?
C7 H7C 0.9800 . ?
C8 H8A 0.9800 . ?
C8 H8B 0.9800 . ?
C8 H8C 0.9800 . ?
C9 C10 1.552(4) . ?
C9 C10A 1.570(5) . ?
C9 H9A 0.9900 . ?
C9 H9B 0.9900 . ?
C9 H9C 0.9900 . ?
C9 H9D 0.9900 . ?
N2 C11 1.472(11) . ?
N2 C12 1.503(7) . ?
N2 C10 1.506(9) . ?
C10 H10A 0.9900 . ?
C10 H10B 0.9900 . ?
C11 C11 1.526(14) 3_676 ?
C11 H11A 0.9900 . ?
C11 H11B 0.9900 . ?
C12 H12A 0.9800 . ?
C12 H12B 0.9800 . ?
C12 H12C 0.9800 . ?
C14 H14A 0.9800 . ?
C14 H14B 0.9800 . ?
C14 H14C 0.9800 . ?
C13 H13A 0.9800 . ?
C13 H13B 0.9800 . ?
C13 H13C 0.9800 . ?
N2A C10A 1.477(14) . ?
N2A C12A 1.486(9) . ?
N2A C11A 1.504(14) . ?
C10A H10C 0.9900 . ?
C10A H10D 0.9900 . ?
C11A C11A 1.524(18) 3_676 ?
C11A H11C 0.9900 . ?
C11A H11D 0.9900 . ?
C12A H12D 0.9800 . ?
C12A H12E 0.9800 . ?
C12A H12F 0.9800 . ?
C13A H13D 0.9800 . ?
C13A H13E 0.9800 . ?
C13A H13F 0.9800 . ?
C14A H14D 0.9800 . ?
C14A H14E 0.9800 . ?
C14A H14F 0.9800 . ?
